data_7104432
loop_
_publ_author_name
'Yamaguchi, Mamoru'
'Arikawa, Yasuhiro'
'Nishimura, Yoshimasa'
'Umakoshi, Keisuke'
'Onishi, Masayoshi'

_publ_section_title
;
 Vinylidene rutheniums with an electrostructurally-flexible NO ligand
 and their ruthenacyclobutene formation.
;
_journal_issue 20
_journal_name_full 'Chemical communications (Cambridge, England)'
_journal_page_first 2911
_journal_page_last 2913
_journal_paper_doi 10.1039/b821561h
_journal_volume 34
_journal_year 2009
_chemical_formula_moiety 'C55 H54 Cl N O3 P2 Ru '
_chemical_formula_sum 'C55 H54 Cl N O3 P2 Ru'
_chemical_formula_weight 975.51
_space_group_IT_number 2
_symmetry_cell_setting triclinic
_symmetry_Int_Tables_number 2
_symmetry_space_group_name_Hall '-P 1'
_symmetry_space_group_name_H-M 'P -1'
_cell_angle_alpha 80.906(2)
_cell_angle_beta 75.435(2)
_cell_angle_gamma 88.018(2)
_cell_formula_units_Z 2
_cell_length_a 12.712(2)
_cell_length_b 12.742(1)
_cell_length_c 15.986(2)
_cell_measurement_reflns_used 8253
_cell_measurement_temperature 296(1)
_cell_measurement_theta_max 27.1
_cell_measurement_theta_min 3.2
_cell_volume 2474.6(5)
_computing_cell_refinement D*TREK
_computing_data_collection D*TREK
_computing_data_reduction 'teXsan Ver. 1.11'
_computing_publication_material 'teXsan Ver. 1.11'
_computing_structure_refinement 'teXsan Ver. 1.10'
_computing_structure_solution 'DIRDIF94 (PATTY)'
_diffrn_ambient_temperature 296(1)
_diffrn_measured_fraction_theta_full 0.9285
_diffrn_measured_fraction_theta_max 0.9285
_diffrn_measurement_device_type 'Quantum CCD/Rigaku AFC7'
_diffrn_measurement_method \w
_diffrn_radiation_type 'Mo K\a'
_diffrn_radiation_wavelength 0.7107
_diffrn_reflns_av_R_equivalents 0.034
_diffrn_reflns_limit_h_max 16
_diffrn_reflns_limit_h_min -13
_diffrn_reflns_limit_k_max 14
_diffrn_reflns_limit_k_min -16
_diffrn_reflns_limit_l_max 17
_diffrn_reflns_limit_l_min -20
_diffrn_reflns_number 21470
_diffrn_reflns_theta_full 27.50
_diffrn_reflns_theta_max 27.50
_exptl_absorpt_coefficient_mu 0.478
_exptl_absorpt_correction_T_max 0.909
_exptl_absorpt_correction_T_min 0.730
_exptl_absorpt_correction_type multi-scan
_exptl_absorpt_process_details '(Jacobson, 1998)'
_exptl_crystal_colour amber
_exptl_crystal_density_diffrn 1.309
_exptl_crystal_density_method 'not measured'
_exptl_crystal_description block
_exptl_crystal_size_max 0.200
_exptl_crystal_size_mid 0.200
_exptl_crystal_size_min 0.200
_refine_diff_density_max 0.97
_refine_diff_density_min -0.81
_refine_ls_extinction_method none
_refine_ls_goodness_of_fit_ref 1.018
_refine_ls_hydrogen_treatment noref
_refine_ls_number_parameters 568
_refine_ls_number_reflns 10507
_refine_ls_R_factor_all 0.0683
_refine_ls_R_factor_gt 0.0388
_refine_ls_shift/su_max 0.0003
_refine_ls_structure_factor_coef Fsqd
_refine_ls_weighting_details 'w = 1/[\s^2^(Fo^2^) + (0.02000(Max(Fo^2^,0) + 2Fc^2^)/3)^2^]'
_refine_ls_weighting_scheme calc
_refine_ls_wR_factor_gt 0.0795
_refine_ls_wR_factor_ref 0.0859
_reflns_number_gt 6957
_reflns_number_total 10553
_reflns_threshold_expression F^2^>2.0\s(F^2^)
_cod_data_source_file b821561h.txt
_cod_data_source_block 0528
_cod_original_sg_symbol_H-M 'P -1 '
_cod_original_formula_sum 'C55 H54 Cl N O3 P2 Ru '
_cod_database_code 7104432

loop_
_symmetry_equiv_pos_as_xyz
x,y,z
-x,-y,-z

loop_
_atom_site_label
_atom_site_type_symbol
_atom_site_fract_x
_atom_site_fract_y
_atom_site_fract_z
_atom_site_U_iso_or_equiv
_atom_site_adp_type
_atom_site_occupancy
_atom_site_calc_flag
_atom_site_refinement_flags
_atom_site_disorder_assembly
_atom_site_disorder_group
Ru Ru 0.21776(2) 0.06587(2) 0.21604(2) 0.02982(6) Uani 1.00 d . . .
Cl Cl 0.22663(6) 0.05155(6) 0.37030(5) 0.0432(2) Uani 1.00 d . . .
P(1) P 0.23119(6) -0.12598(5) 0.23625(5) 0.0310(2) Uani 1.00 d . . .
P(2) P 0.22221(6) 0.25820(5) 0.19766(5) 0.0301(2) Uani 1.00 d . . .
O(1) O -0.0143(2) 0.0625(2) 0.2279(2) 0.0634(8) Uani 1.00 d . . .
O(2) O 0.0841(2) 0.0936(2) 0.0407(1) 0.0509(7) Uani 1.00 d . . .
O(3) O 0.2357(2) 0.0654(2) -0.0598(1) 0.0559(7) Uani 1.00 d . . .
N N 0.0758(2) 0.0628(2) 0.2314(2) 0.0360(7) Uani 1.00 d . . .
C(1) C 0.1710(3) 0.0688(3) -0.1224(2) 0.074(1) Uani 1.00 d . . .
C(2) C 0.1807(3) 0.0783(2) 0.0218(2) 0.0376(8) Uani 1.00 d . . .
C(3) C 0.2511(2) 0.0732(2) 0.0813(2) 0.0317(7) Uani 1.00 d . . .
C(4) C 0.3601(2) 0.0799(2) 0.0620(2) 0.0375(8) Uani 1.00 d . . .
C(5) C 0.3888(2) 0.0784(2) 0.1439(2) 0.0327(8) Uani 1.00 d . . .
C(6) C 0.4940(2) 0.0908(2) 0.1450(2) 0.0391(8) Uani 1.00 d . . .
C(7) C 0.5487(2) 0.0891(2) 0.2152(2) 0.0383(8) Uani 1.00 d . . .
C(8) C 0.5080(2) 0.0375(2) 0.2998(2) 0.0411(9) Uani 1.00 d . . .
C(9) C 0.5650(3) 0.0349(2) 0.3628(2) 0.0491(10) Uani 1.00 d . . .
C(10) C 0.6656(3) 0.0837(3) 0.3447(2) 0.055(1) Uani 1.00 d . . .
C(11) C 0.7055(3) 0.1375(3) 0.2615(3) 0.070(1) Uani 1.00 d . . .
C(12) C 0.6500(3) 0.1391(3) 0.1975(2) 0.058(1) Uani 1.00 d . . .
C(13) C 0.7282(4) 0.0768(4) 0.4141(3) 0.092(2) Uani 1.00 d . . .
C(14) C 0.3523(2) -0.1766(2) 0.2690(2) 0.0349(8) Uani 1.00 d . . .
C(15) C 0.3494(2) -0.2057(2) 0.3561(2) 0.0331(8) Uani 1.00 d . . .
C(16) C 0.4446(3) -0.2324(2) 0.3825(2) 0.055(1) Uani 1.00 d . . .
C(17) C 0.5445(3) -0.2295(2) 0.3225(3) 0.057(1) Uani 1.00 d . . .
C(18) C 0.5467(3) -0.2019(2) 0.2350(3) 0.055(1) Uani 1.00 d . . .
C(19) C 0.4524(2) -0.1741(2) 0.2077(2) 0.0437(9) Uani 1.00 d . . .
C(20) C 0.6473(3) -0.2540(3) 0.3524(3) 0.089(2) Uani 1.00 d . . .
C(21) C 0.2218(2) -0.1905(2) 0.1446(2) 0.0369(8) Uani 1.00 d . . .
C(22) C 0.2858(3) -0.2745(2) 0.1143(2) 0.0480(10) Uani 1.00 d . . .
C(23) C 0.2617(3) -0.3255(2) 0.0519(2) 0.057(1) Uani 1.00 d . . .
C(24) C 0.1750(3) -0.2967(2) 0.0163(2) 0.051(1) Uani 1.00 d . . .
C(25) C 0.1120(3) -0.2124(2) 0.0454(2) 0.050(1) Uani 1.00 d . . .
C(26) C 0.1352(2) -0.1609(2) 0.1082(2) 0.0436(9) Uani 1.00 d . . .
C(27) C 0.1488(4) -0.3519(3) -0.0525(3) 0.080(2) Uani 1.00 d . . .
C(28) C 0.1185(2) -0.1927(2) 0.3208(2) 0.0383(8) Uani 1.00 d . . .
C(29) C 0.1034(3) -0.3018(2) 0.3261(2) 0.054(1) Uani 1.00 d . . .
C(30) C 0.0175(3) -0.3541(3) 0.3865(3) 0.065(1) Uani 1.00 d . . .
C(31) C -0.0575(3) -0.3014(3) 0.4440(2) 0.056(1) Uani 1.00 d . . .
C(32) C -0.0419(3) -0.1934(3) 0.4391(2) 0.055(1) Uani 1.00 d . . .
C(33) C 0.0454(3) -0.1402(2) 0.3792(2) 0.0480(10) Uani 1.00 d . . .
C(34) C -0.1521(3) -0.3581(3) 0.5097(3) 0.086(2) Uani 1.00 d . . .
C(35) C 0.2645(2) 0.3231(2) 0.0850(2) 0.0352(8) Uani 1.00 d . . .
C(36) C 0.3686(3) 0.3639(2) 0.0506(2) 0.0453(9) Uani 1.00 d . . .
C(37) C 0.4021(3) 0.4077(3) -0.0372(2) 0.058(1) Uani 1.00 d . . .
C(38) C 0.3335(3) 0.4120(2) -0.0922(2) 0.056(1) Uani 1.00 d . . .
C(39) C 0.2309(3) 0.3685(2) -0.0581(2) 0.054(1) Uani 1.00 d . . .
C(40) C 0.1960(3) 0.3237(2) 0.0291(2) 0.0431(9) Uani 1.00 d . . .
C(41) C 0.3690(4) 0.4638(3) -0.1858(3) 0.090(2) Uani 1.00 d . . .
C(42) C 0.0872(2) 0.3096(2) 0.2436(2) 0.0378(8) Uani 1.00 d . . .
C(43) C 0.0403(3) 0.3979(2) 0.2040(2) 0.053(1) Uani 1.00 d . . .
C(44) C -0.0598(3) 0.4340(3) 0.2480(3) 0.071(1) Uani 1.00 d . . .
C(45) C -0.1138(3) 0.3857(3) 0.3298(3) 0.064(1) Uani 1.00 d . . .
C(46) C -0.0656(3) 0.2995(3) 0.3693(2) 0.056(1) Uani 1.00 d . . .
C(47) C 0.0330(2) 0.2620(2) 0.3263(2) 0.0446(9) Uani 1.00 d . . .
C(48) C -0.2245(4) 0.4238(4) 0.3761(3) 0.106(2) Uani 1.00 d . . .
C(49) C 0.3032(2) 0.3251(2) 0.2534(2) 0.0341(8) Uani 1.00 d . . .
C(50) C 0.2892(2) 0.4330(2) 0.2583(2) 0.0433(9) Uani 1.00 d . . .
C(51) C 0.3429(3) 0.4812(2) 0.3066(2) 0.0442(9) Uani 1.00 d . . .
C(52) C 0.4116(2) 0.4243(2) 0.3525(2) 0.0382(8) Uani 1.00 d . . .
C(53) C 0.4278(2) 0.3183(2) 0.3442(2) 0.0437(9) Uani 1.00 d . . .
C(54) C 0.3735(2) 0.2689(2) 0.2963(2) 0.0410(9) Uani 1.00 d . . .
C(55) C 0.4632(3) 0.4759(2) 0.4096(2) 0.052(1) Uani 1.00 d . . .
H(1) H 0.1353 0.1372 -0.1279 0.0893 Uiso 1.00 calc . . .
H(2) H 0.2175 0.0587 -0.1788 0.0893 Uiso 1.00 calc . . .
H(3) H 0.1166 0.0127 -0.1028 0.0893 Uiso 1.00 calc . . .
H(4) H 0.4095 0.0849 0.0044 0.0450 Uiso 1.00 calc . . .
H(5) H 0.5430 0.1035 0.0871 0.0470 Uiso 1.00 calc . . .
H(6) H 0.4377 0.0023 0.3150 0.0493 Uiso 1.00 calc . . .
H(7) H 0.5339 -0.0021 0.4213 0.0589 Uiso 1.00 calc . . .
H(8) H 0.7743 0.1751 0.2476 0.0844 Uiso 1.00 calc . . .
H(9) H 0.6817 0.1757 0.1390 0.0699 Uiso 1.00 calc . . .
H(10) H 0.7429 0.0029 0.4332 0.1099 Uiso 1.00 calc . . .
H(11) H 0.7963 0.1153 0.3901 0.1099 Uiso 1.00 calc . . .
H(12) H 0.6856 0.1077 0.4635 0.1099 Uiso 1.00 calc . . .
H(13) H 0.2804 -0.2078 0.3995 0.0397 Uiso 1.00 calc . . .
H(14) H 0.4408 -0.2533 0.4443 0.0657 Uiso 1.00 calc . . .
H(15) H 0.6154 -0.2019 0.1916 0.0654 Uiso 1.00 calc . . .
H(16) H 0.4564 -0.1529 0.1460 0.0525 Uiso 1.00 calc . . .
H(17) H 0.6426 -0.3252 0.3853 0.1071 Uiso 1.00 calc . . .
H(18) H 0.7090 -0.2493 0.3019 0.1071 Uiso 1.00 calc . . .
H(19) H 0.6564 -0.2031 0.3894 0.1071 Uiso 1.00 calc . . .
H(20) H 0.3478 -0.2971 0.1376 0.0576 Uiso 1.00 calc . . .
H(21) H 0.3073 -0.3838 0.0321 0.0683 Uiso 1.00 calc . . .
H(22) H 0.0509 -0.1893 0.0211 0.0604 Uiso 1.00 calc . . .
H(23) H 0.0896 -0.1023 0.1275 0.0523 Uiso 1.00 calc . . .
H(24) H 0.0759 -0.3815 -0.0314 0.0955 Uiso 1.00 calc . . .
H(25) H 0.1530 -0.3013 -0.1053 0.0955 Uiso 1.00 calc . . .
H(26) H 0.2005 -0.4086 -0.0651 0.0955 Uiso 1.00 calc . . .
H(27) H 0.1543 -0.3412 0.2866 0.0653 Uiso 1.00 calc . . .
H(28) H 0.0092 -0.4300 0.3889 0.0779 Uiso 1.00 calc . . .
H(29) H -0.0930 -0.1542 0.4785 0.0664 Uiso 1.00 calc . . .
H(30) H 0.0552 -0.0648 0.3783 0.0577 Uiso 1.00 calc . . .
H(31) H -0.1477 -0.3510 0.5682 0.1030 Uiso 1.00 calc . . .
H(32) H -0.2195 -0.3272 0.4995 0.1030 Uiso 1.00 calc . . .
H(33) H -0.1502 -0.4328 0.5037 0.1030 Uiso 1.00 calc . . .
H(34) H 0.4183 0.3619 0.0880 0.0544 Uiso 1.00 calc . . .
H(35) H 0.4754 0.4358 -0.0604 0.0700 Uiso 1.00 calc . . .
H(36) H 0.1820 0.3694 -0.0960 0.0643 Uiso 1.00 calc . . .
H(37) H 0.1239 0.2927 0.0513 0.0517 Uiso 1.00 calc . . .
H(38) H 0.4430 0.4899 -0.1979 0.1081 Uiso 1.00 calc . . .
H(39) H 0.3658 0.4124 -0.2238 0.1081 Uiso 1.00 calc . . .
H(40) H 0.3213 0.5228 -0.1962 0.1081 Uiso 1.00 calc . . .
H(41) H 0.0769 0.4338 0.1463 0.0640 Uiso 1.00 calc . . .
H(42) H -0.0924 0.4953 0.2201 0.0853 Uiso 1.00 calc . . .
H(43) H -0.1013 0.2652 0.4278 0.0672 Uiso 1.00 calc . . .
H(44) H 0.0651 0.2007 0.3548 0.0535 Uiso 1.00 calc . . .
H(45) H -0.2207 0.4438 0.4314 0.1266 Uiso 1.00 calc . . .
H(46) H -0.2461 0.4849 0.3397 0.1266 Uiso 1.00 calc . . .
H(47) H -0.2775 0.3672 0.3868 0.1266 Uiso 1.00 calc . . .
H(48) H 0.2412 0.4744 0.2273 0.0519 Uiso 1.00 calc . . .
H(49) H 0.3328 0.5566 0.3088 0.0530 Uiso 1.00 calc . . .
H(50) H 0.4786 0.2777 0.3726 0.0524 Uiso 1.00 calc . . .
H(51) H 0.3851 0.1939 0.2928 0.0492 Uiso 1.00 calc . . .
H(52) H 0.4388 0.4407 0.4696 0.0630 Uiso 1.00 calc . . .
H(53) H 0.5416 0.4704 0.3902 0.0630 Uiso 1.00 calc . . .
H(54) H 0.4428 0.5502 0.4062 0.0630 Uiso 1.00 calc . . .

loop_
_atom_site_aniso_label
_atom_site_aniso_U_11
_atom_site_aniso_U_22
_atom_site_aniso_U_33
_atom_site_aniso_U_12
_atom_site_aniso_U_13
_atom_site_aniso_U_23
Ru 0.0301(1) 0.0323(1) 0.0284(1) 0.00275(8) -0.00927(10) -0.00625(9)
Cl 0.0489(5) 0.0535(4) 0.0293(4) 0.0029(3) -0.0134(3) -0.0072(3)
P(1) 0.0316(4) 0.0308(4) 0.0298(4) 0.0040(3) -0.0065(3) -0.0050(3)
P(2) 0.0319(4) 0.0311(4) 0.0290(4) 0.0016(3) -0.0095(3) -0.0064(3)
O(1) 0.031(1) 0.095(2) 0.069(2) 0.003(1) -0.014(1) -0.024(1)
O(2) 0.038(1) 0.075(1) 0.044(1) 0.006(1) -0.018(1) -0.012(1)
O(3) 0.048(1) 0.095(2) 0.033(1) 0.003(1) -0.018(1) -0.023(1)
N 0.030(1) 0.042(1) 0.037(1) 0.001(1) -0.007(1) -0.011(1)
C(1) 0.077(3) 0.121(3) 0.040(2) -0.001(2) -0.034(2) -0.026(2)
C(2) 0.042(2) 0.039(2) 0.034(2) 0.001(1) -0.013(1) -0.007(1)
C(3) 0.036(2) 0.033(1) 0.027(2) 0.002(1) -0.007(1) -0.008(1)
C(4) 0.038(2) 0.044(2) 0.030(2) 0.003(1) -0.007(1) -0.008(1)
C(5) 0.031(2) 0.037(1) 0.033(2) 0.004(1) -0.011(1) -0.008(1)
C(6) 0.035(2) 0.047(2) 0.035(2) 0.005(1) -0.010(1) -0.005(1)
C(7) 0.029(2) 0.047(2) 0.040(2) 0.005(1) -0.011(1) -0.009(1)
C(8) 0.036(2) 0.045(2) 0.045(2) 0.004(1) -0.016(1) -0.007(1)
C(9) 0.054(2) 0.053(2) 0.044(2) 0.004(2) -0.020(2) -0.005(1)
C(10) 0.049(2) 0.072(2) 0.053(2) 0.003(2) -0.026(2) -0.014(2)
C(11) 0.041(2) 0.109(3) 0.065(3) -0.019(2) -0.022(2) -0.007(2)
C(12) 0.036(2) 0.085(2) 0.051(2) -0.010(2) -0.013(2) 0.001(2)
C(13) 0.083(3) 0.133(4) 0.076(3) -0.005(3) -0.051(3) -0.019(3)
C(14) 0.038(2) 0.033(1) 0.034(2) 0.004(1) -0.012(1) -0.004(1)
C(15) 0.033(2) 0.031(1) 0.035(2) -0.002(1) -0.009(1) 0.000(1)
C(16) 0.064(2) 0.045(2) 0.059(2) -0.001(2) -0.031(2) 0.008(2)
C(17) 0.056(2) 0.042(2) 0.080(3) 0.009(2) -0.035(2) -0.003(2)
C(18) 0.035(2) 0.048(2) 0.077(3) 0.006(1) -0.009(2) -0.010(2)
C(19) 0.041(2) 0.043(2) 0.046(2) 0.006(1) -0.009(2) -0.006(1)
C(20) 0.064(3) 0.082(3) 0.135(4) 0.012(2) -0.058(3) -0.005(3)
C(21) 0.040(2) 0.034(1) 0.037(2) 0.004(1) -0.010(1) -0.007(1)
C(22) 0.052(2) 0.049(2) 0.049(2) 0.019(1) -0.019(2) -0.019(1)
C(23) 0.068(2) 0.054(2) 0.059(2) 0.024(2) -0.024(2) -0.032(2)
C(24) 0.064(2) 0.046(2) 0.049(2) 0.006(2) -0.021(2) -0.018(1)
C(25) 0.053(2) 0.047(2) 0.061(2) 0.007(1) -0.030(2) -0.014(2)
C(26) 0.045(2) 0.039(2) 0.053(2) 0.010(1) -0.019(2) -0.015(1)
C(27) 0.100(3) 0.072(2) 0.086(3) 0.007(2) -0.043(3) -0.040(2)
C(28) 0.035(2) 0.038(2) 0.041(2) 0.000(1) -0.009(1) -0.004(1)
C(29) 0.054(2) 0.043(2) 0.057(2) -0.004(1) 0.002(2) -0.008(2)
C(30) 0.071(3) 0.053(2) 0.063(3) -0.022(2) -0.005(2) -0.002(2)
C(31) 0.048(2) 0.074(2) 0.044(2) -0.019(2) -0.008(2) 0.000(2)
C(32) 0.049(2) 0.070(2) 0.039(2) -0.001(2) 0.002(2) -0.007(2)
C(33) 0.049(2) 0.050(2) 0.040(2) -0.001(1) -0.002(2) -0.005(1)
C(34) 0.073(3) 0.112(3) 0.063(3) -0.045(2) 0.001(2) -0.003(2)
C(35) 0.040(2) 0.031(1) 0.034(2) 0.002(1) -0.006(1) -0.006(1)
C(36) 0.042(2) 0.049(2) 0.043(2) -0.003(1) -0.007(2) -0.007(1)
C(37) 0.056(2) 0.058(2) 0.049(2) -0.009(2) 0.009(2) -0.006(2)
C(38) 0.075(3) 0.049(2) 0.034(2) 0.009(2) 0.000(2) -0.002(1)
C(39) 0.074(3) 0.052(2) 0.037(2) 0.007(2) -0.021(2) -0.005(1)
C(40) 0.049(2) 0.043(2) 0.038(2) 0.000(1) -0.014(2) -0.005(1)
C(41) 0.115(4) 0.094(3) 0.040(2) 0.009(3) 0.006(2) 0.011(2)
C(42) 0.036(2) 0.041(2) 0.042(2) 0.004(1) -0.016(1) -0.014(1)
C(43) 0.057(2) 0.053(2) 0.051(2) 0.019(2) -0.016(2) -0.009(2)
C(44) 0.067(3) 0.076(3) 0.075(3) 0.038(2) -0.028(2) -0.019(2)
C(45) 0.048(2) 0.083(3) 0.067(3) 0.022(2) -0.017(2) -0.035(2)
C(46) 0.045(2) 0.073(2) 0.050(2) 0.007(2) -0.008(2) -0.020(2)
C(47) 0.040(2) 0.049(2) 0.045(2) 0.007(1) -0.009(2) -0.012(1)
C(48) 0.063(3) 0.141(4) 0.109(4) 0.046(3) -0.008(3) -0.041(3)
C(49) 0.035(2) 0.035(1) 0.033(2) -0.002(1) -0.009(1) -0.007(1)
C(50) 0.049(2) 0.033(2) 0.052(2) 0.004(1) -0.024(2) -0.004(1)
C(51) 0.054(2) 0.030(1) 0.053(2) -0.001(1) -0.019(2) -0.009(1)
C(52) 0.036(2) 0.045(2) 0.034(2) -0.009(1) -0.005(1) -0.011(1)
C(53) 0.042(2) 0.043(2) 0.053(2) 0.005(1) -0.023(2) -0.010(1)
C(54) 0.041(2) 0.036(2) 0.053(2) 0.005(1) -0.020(2) -0.014(1)
C(55) 0.060(2) 0.057(2) 0.047(2) -0.012(2) -0.020(2) -0.014(2)

loop_
_atom_type_symbol
_atom_type_description
_atom_type_scat_dispersion_real
_atom_type_scat_dispersion_imag
_atom_type_scat_source
C C 0.003 0.002
;International Tables for Crystallography
(1992, Vol. C, Tables 4.2.6.8 and 6.1.1.1)
;
H H 0.000 0.000
;International Tables for Crystallography
(1992, Vol. C, Table 6.1.1.2)
;
N N 0.006 0.003
;International Tables for Crystallography
(1992, Vol. C, Tables 4.2.6.8 and 6.1.1.1)
;
O O 0.011 0.006
;International Tables for Crystallography
(1992, Vol. C, Tables 4.2.6.8 and 6.1.1.1)
;
Cl Cl 0.148 0.159
;International Tables for Crystallography
(1992, Vol. C, Tables 4.2.6.8 and 6.1.1.1)
;
P P 0.102 0.094
;International Tables for Crystallography
(1992, Vol. C, Tables 4.2.6.8 and 6.1.1.1)
;
Ru Ru -1.259 0.836
;International Tables for Crystallography
(1992, Vol. C, Tables 4.2.6.8 and 6.1.1.1)
;

loop_
_geom_angle_atom_site_label_1
_geom_angle_atom_site_label_2
_geom_angle_atom_site_label_3
_geom_angle
_geom_angle_site_symmetry_1
_geom_angle_site_symmetry_2
_geom_angle_site_symmetry_3
_geom_angle_publ_flag
Cl Ru P(1) 86.13(3) . . . yes
Cl Ru P(2) 91.58(2) . . . yes
Cl Ru N 99.42(8) . . . yes
Cl Ru C(3) 165.97(8) . . . yes
Cl Ru C(5) 103.14(7) . . . yes
P(1) Ru P(2) 174.40(3) . . . yes
P(1) Ru N 92.88(7) . . . yes
P(1) Ru C(3) 91.23(7) . . . yes
P(1) Ru C(5) 89.92(7) . . . yes
P(2) Ru N 92.54(7) . . . yes
P(2) Ru C(3) 89.76(7) . . . yes
P(2) Ru C(5) 85.62(7) . . . yes
N Ru C(3) 94.5(1) . . . yes
N Ru C(5) 157.4(1) . . . yes
C(3) Ru C(5) 63.0(1) . . . yes
Ru P(1) C(14) 114.02(9) . . . yes
Ru P(1) C(21) 116.60(9) . . . yes
Ru P(1) C(28) 113.45(9) . . . yes
C(14) P(1) C(21) 107.0(1) . . . yes
C(14) P(1) C(28) 104.6(1) . . . yes
C(21) P(1) C(28) 99.6(1) . . . yes
Ru P(2) C(35) 114.63(9) . . . yes
Ru P(2) C(42) 110.29(9) . . . yes
Ru P(2) C(49) 120.03(9) . . . yes
C(35) P(2) C(42) 106.7(1) . . . yes
C(35) P(2) C(49) 103.5(1) . . . yes
C(42) P(2) C(49) 100.1(1) . . . yes
C(1) O(3) C(2) 115.6(3) . . . yes
Ru N O(1) 169.7(2) . . . yes
O(2) C(2) O(3) 122.2(3) . . . yes
O(2) C(2) C(3) 125.4(3) . . . yes
O(3) C(2) C(3) 112.5(3) . . . yes
Ru C(3) C(2) 132.0(2) . . . yes
Ru C(3) C(4) 99.3(2) . . . yes
C(2) C(3) C(4) 128.5(3) . . . yes
C(3) C(4) C(5) 106.4(2) . . . yes
Ru C(5) C(4) 91.3(2) . . . yes
Ru C(5) C(6) 148.2(2) . . . yes
C(4) C(5) C(6) 120.2(3) . . . yes
C(5) C(6) C(7) 133.3(3) . . . yes
C(6) C(7) C(8) 123.9(3) . . . yes
C(6) C(7) C(12) 119.5(3) . . . yes
C(8) C(7) C(12) 116.6(3) . . . yes
C(7) C(8) C(9) 121.5(3) . . . yes
C(8) C(9) C(10) 121.7(3) . . . yes
C(9) C(10) C(11) 117.3(3) . . . yes
C(9) C(10) C(13) 120.7(3) . . . yes
C(11) C(10) C(13) 122.0(3) . . . yes
C(10) C(11) C(12) 121.5(3) . . . yes
C(7) C(12) C(11) 121.4(3) . . . yes
P(1) C(14) C(15) 120.2(2) . . . yes
P(1) C(14) C(19) 120.7(2) . . . yes
C(15) C(14) C(19) 118.6(3) . . . yes
C(14) C(15) C(16) 120.6(3) . . . yes
C(15) C(16) C(17) 121.3(3) . . . yes
C(16) C(17) C(18) 117.8(3) . . . yes
C(16) C(17) C(20) 120.7(4) . . . yes
C(18) C(17) C(20) 121.5(4) . . . yes
C(17) C(18) C(19) 121.5(3) . . . yes
C(14) C(19) C(18) 120.1(3) . . . yes
P(1) C(21) C(22) 126.2(2) . . . yes
P(1) C(21) C(26) 116.3(2) . . . yes
C(22) C(21) C(26) 117.2(3) . . . yes
C(21) C(22) C(23) 120.5(3) . . . yes
C(22) C(23) C(24) 122.3(3) . . . yes
C(23) C(24) C(25) 117.3(3) . . . yes
C(23) C(24) C(27) 122.4(3) . . . yes
C(25) C(24) C(27) 120.3(3) . . . yes
C(24) C(25) C(26) 120.9(3) . . . yes
C(21) C(26) C(25) 121.7(3) . . . yes
P(1) C(28) C(29) 119.1(2) . . . yes
P(1) C(28) C(33) 123.3(2) . . . yes
C(29) C(28) C(33) 117.6(3) . . . yes
C(28) C(29) C(30) 120.9(3) . . . yes
C(29) C(30) C(31) 121.7(3) . . . yes
C(30) C(31) C(32) 117.4(3) . . . yes
C(30) C(31) C(34) 121.9(3) . . . yes
C(32) C(31) C(34) 120.8(4) . . . yes
C(31) C(32) C(33) 121.4(3) . . . yes
C(28) C(33) C(32) 121.0(3) . . . yes
P(2) C(35) C(36) 120.8(2) . . . yes
P(2) C(35) C(40) 120.3(2) . . . yes
C(36) C(35) C(40) 118.6(3) . . . yes
C(35) C(36) C(37) 120.3(3) . . . yes
C(36) C(37) C(38) 121.4(3) . . . yes
C(37) C(38) C(39) 118.0(3) . . . yes
C(37) C(38) C(41) 120.9(4) . . . yes
C(39) C(38) C(41) 121.1(4) . . . yes
C(38) C(39) C(40) 121.5(3) . . . yes
C(35) C(40) C(39) 120.1(3) . . . yes
P(2) C(42) C(43) 124.5(2) . . . yes
P(2) C(42) C(47) 116.9(2) . . . yes
C(43) C(42) C(47) 118.4(3) . . . yes
C(42) C(43) C(44) 119.2(3) . . . yes
C(43) C(44) C(45) 122.1(3) . . . yes
C(44) C(45) C(46) 118.3(3) . . . yes
C(44) C(45) C(48) 121.6(4) . . . yes
C(46) C(45) C(48) 120.1(4) . . . yes
C(45) C(46) C(47) 120.4(3) . . . yes
C(42) C(47) C(46) 121.5(3) . . . yes
P(2) C(49) C(50) 120.4(2) . . . yes
P(2) C(49) C(54) 120.9(2) . . . yes
C(50) C(49) C(54) 118.6(2) . . . yes
C(49) C(50) C(51) 120.3(3) . . . yes
C(50) C(51) C(52) 121.5(2) . . . yes
C(51) C(52) C(53) 117.4(3) . . . yes
C(51) C(52) C(55) 120.8(3) . . . yes
C(53) C(52) C(55) 121.8(3) . . . yes
C(52) C(53) C(54) 121.5(3) . . . yes
C(49) C(54) C(53) 120.6(2) . . . yes

loop_
_geom_bond_atom_site_label_1
_geom_bond_atom_site_label_2
_geom_bond_distance
_geom_bond_site_symmetry_1
_geom_bond_site_symmetry_2
_geom_bond_publ_flag
Ru Cl 2.4746(7) . . yes
Ru P(1) 2.4204(7) . . yes
Ru P(2) 2.4225(7) . . yes
Ru N 1.760(2) . . yes
Ru C(3) 2.075(3) . . yes
Ru C(5) 2.188(3) . . yes
P(1) C(14) 1.813(3) . . yes
P(1) C(21) 1.820(3) . . yes
P(1) C(28) 1.830(3) . . yes
P(2) C(35) 1.813(3) . . yes
P(2) C(42) 1.831(3) . . yes
P(2) C(49) 1.828(3) . . yes
O(1) N 1.161(3) . . yes
O(2) C(2) 1.206(3) . . yes
O(3) C(1) 1.443(4) . . yes
O(3) C(2) 1.348(3) . . yes
C(2) C(3) 1.454(4) . . yes
C(3) C(4) 1.344(4) . . yes
C(4) C(5) 1.441(4) . . yes
C(5) C(6) 1.357(4) . . yes
C(6) C(7) 1.458(4) . . yes
C(7) C(8) 1.386(4) . . yes
C(7) C(12) 1.400(4) . . yes
C(8) C(9) 1.376(4) . . yes
C(9) C(10) 1.386(4) . . yes
C(10) C(11) 1.376(5) . . yes
C(10) C(13) 1.510(5) . . yes
C(11) C(12) 1.380(5) . . yes
C(14) C(15) 1.375(4) . . yes
C(14) C(19) 1.395(4) . . yes
C(15) C(16) 1.394(4) . . yes
C(16) C(17) 1.384(5) . . yes
C(17) C(18) 1.380(5) . . yes
C(17) C(20) 1.507(5) . . yes
C(18) C(19) 1.391(4) . . yes
C(21) C(22) 1.396(4) . . yes
C(21) C(26) 1.384(4) . . yes
C(22) C(23) 1.373(4) . . yes
C(23) C(24) 1.376(4) . . yes
C(24) C(25) 1.386(4) . . yes
C(24) C(27) 1.503(4) . . yes
C(25) C(26) 1.378(4) . . yes
C(28) C(29) 1.396(4) . . yes
C(28) C(33) 1.379(4) . . yes
C(29) C(30) 1.373(4) . . yes
C(30) C(31) 1.384(5) . . yes
C(31) C(32) 1.384(4) . . yes
C(31) C(34) 1.503(5) . . yes
C(32) C(33) 1.386(4) . . yes
C(35) C(36) 1.384(4) . . yes
C(35) C(40) 1.395(4) . . yes
C(36) C(37) 1.390(4) . . yes
C(37) C(38) 1.379(5) . . yes
C(38) C(39) 1.379(5) . . yes
C(38) C(41) 1.499(5) . . yes
C(39) C(40) 1.386(4) . . yes
C(42) C(43) 1.394(4) . . yes
C(42) C(47) 1.382(4) . . yes
C(43) C(44) 1.392(5) . . yes
C(44) C(45) 1.372(5) . . yes
C(45) C(46) 1.382(5) . . yes
C(45) C(48) 1.519(5) . . yes
C(46) C(47) 1.379(4) . . yes
C(49) C(50) 1.392(4) . . yes
C(49) C(54) 1.374(4) . . yes
C(50) C(51) 1.373(4) . . yes
C(51) C(52) 1.391(4) . . yes
C(52) C(53) 1.381(4) . . yes
C(52) C(55) 1.489(4) . . yes
C(53) C(54) 1.382(4) . . yes

loop_
_geom_contact_atom_site_label_1
_geom_contact_atom_site_label_2
_geom_contact_distance
_geom_contact_site_symmetry_1
_geom_contact_site_symmetry_2
_geom_contact_publ_flag
O(1) C(1) 3.524(4) . 2_555 ?
O(1) C(11) 3.585(4) . 1_455 ?
O(2) C(25) 3.348(4) . 2_555 ?
C(1) C(12) 3.585(5) . 2_655 ?
C(34) C(51) 3.492(5) . 2_556 ?
C(34) C(52) 3.521(5) . 2_556 ?
C(41) C(52) 3.500(5) . 2_665 ?
C(55) C(55) 3.401(6) . 2_666 ?

loop_
_geom_torsion_atom_site_label_1
_geom_torsion_atom_site_label_2
_geom_torsion_atom_site_label_3
_geom_torsion_atom_site_label_4
_geom_torsion
_geom_torsion_site_symmetry_1
_geom_torsion_site_symmetry_2
_geom_torsion_site_symmetry_3
_geom_torsion_site_symmetry_4
_geom_torsion_publ_flag
Ru P(1) C(14) C(15) 93.7(2) . . . . yes
Ru P(1) C(14) C(19) -78.1(2) . . . . yes
Ru P(1) C(21) C(22) 137.9(2) . . . . yes
Ru P(1) C(21) C(26) -49.7(3) . . . . yes
Ru P(1) C(28) C(29) 166.2(2) . . . . yes
Ru P(1) C(28) C(33) -12.4(3) . . . . yes
Ru P(2) C(35) C(36) -102.5(2) . . . . yes
Ru P(2) C(35) C(40) 71.3(2) . . . . yes
Ru P(2) C(42) C(43) -137.9(2) . . . . yes
Ru P(2) C(42) C(47) 47.6(2) . . . . yes
Ru P(2) C(49) C(50) -166.7(2) . . . . yes
Ru P(2) C(49) C(54) 8.9(3) . . . . yes
Ru C(3) C(2) O(2) 10.6(4) . . . . yes
Ru C(3) C(2) O(3) -170.3(2) . . . . yes
Ru C(3) C(4) C(5) -0.1(2) . . . . yes
Ru C(5) C(4) C(3) 0.1(2) . . . . yes
Ru C(5) C(6) C(7) 10.4(6) . . . . yes
Cl Ru P(1) C(14) -58.3(1) . . . . yes
Cl Ru P(1) C(21) 176.2(1) . . . . yes
Cl Ru P(1) C(28) 61.3(1) . . . . yes
Cl Ru P(2) C(35) 159.7(1) . . . . yes
Cl Ru P(2) C(42) -79.9(1) . . . . yes
Cl Ru P(2) C(49) 35.5(1) . . . . yes
Cl Ru N O(1) 178(1) . . . . yes
Cl Ru C(3) C(2) 174.1(2) . . . . yes
Cl Ru C(3) C(4) -10.3(4) . . . . yes
Cl Ru C(5) C(4) 177.4(1) . . . . yes
Cl Ru C(5) C(6) -9.3(4) . . . . yes
P(1) Ru P(2) C(35) 93.8(3) . . . . yes
P(1) Ru P(2) C(42) -145.7(3) . . . . yes
P(1) Ru P(2) C(49) -30.3(3) . . . . yes
P(1) Ru N O(1) -94(1) . . . . yes
P(1) Ru C(3) C(2) 95.2(2) . . . . yes
P(1) Ru C(3) C(4) -89.2(2) . . . . yes
P(1) Ru C(5) C(4) 91.4(1) . . . . yes
P(1) Ru C(5) C(6) -95.3(4) . . . . yes
P(1) C(14) C(15) C(16) -172.1(2) . . . . yes
P(1) C(14) C(19) C(18) 172.7(2) . . . . yes
P(1) C(21) C(22) C(23) 171.5(3) . . . . yes
P(1) C(21) C(26) C(25) -172.5(3) . . . . yes
P(1) C(28) C(29) C(30) -177.6(3) . . . . yes
P(1) C(28) C(33) C(32) 176.7(2) . . . . yes
P(2) Ru P(1) C(14) 7.8(3) . . . . yes
P(2) Ru P(1) C(21) -117.7(3) . . . . yes
P(2) Ru P(1) C(28) 127.4(3) . . . . yes
P(2) Ru N O(1) 86(1) . . . . yes
P(2) Ru C(3) C(2) -90.4(2) . . . . yes
P(2) Ru C(3) C(4) 85.3(2) . . . . yes
P(2) Ru C(5) C(4) -92.0(1) . . . . yes
P(2) Ru C(5) C(6) 81.3(4) . . . . yes
P(2) C(35) C(36) C(37) 176.1(2) . . . . yes
P(2) C(35) C(40) C(39) -176.7(2) . . . . yes
P(2) C(42) C(43) C(44) -175.5(3) . . . . yes
P(2) C(42) C(47) C(46) 175.3(2) . . . . yes
P(2) C(49) C(50) C(51) 174.3(2) . . . . yes
P(2) C(49) C(54) C(53) -174.8(2) . . . . yes
O(1) N Ru C(3) -3(1) . . . . yes
O(1) N Ru C(5) 2(1) . . . . yes
O(2) C(2) O(3) C(1) -1.2(4) . . . . yes
O(2) C(2) C(3) C(4) -163.9(3) . . . . yes
O(3) C(2) C(3) C(4) 15.2(4) . . . . yes
N Ru P(1) C(14) -157.6(1) . . . . yes
N Ru P(1) C(21) 77.0(1) . . . . yes
N Ru P(1) C(28) -38.0(1) . . . . yes
N Ru P(2) C(35) -100.8(1) . . . . yes
N Ru P(2) C(42) 19.6(1) . . . . yes
N Ru P(2) C(49) 135.0(1) . . . . yes
N Ru C(3) C(2) 2.2(2) . . . . yes
N Ru C(3) C(4) 177.8(2) . . . . yes
N Ru C(5) C(4) -6.0(3) . . . . yes
N Ru C(5) C(6) 167.4(3) . . . . yes
C(1) O(3) C(2) C(3) 179.6(3) . . . . yes
C(2) C(3) Ru C(5) -175.6(3) . . . . yes
C(2) C(3) C(4) C(5) 175.8(2) . . . . yes
C(3) Ru P(1) C(14) 107.9(1) . . . . yes
C(3) Ru P(1) C(21) -17.6(1) . . . . yes
C(3) Ru P(1) C(28) -132.5(1) . . . . yes
C(3) Ru P(2) C(35) -6.4(1) . . . . yes
C(3) Ru P(2) C(42) 114.1(1) . . . . yes
C(3) Ru P(2) C(49) -130.5(1) . . . . yes
C(3) Ru C(5) C(4) -0.1(1) . . . . yes
C(3) Ru C(5) C(6) 173.3(4) . . . . yes
C(3) C(4) C(5) C(6) -175.9(2) . . . . yes
C(4) C(3) Ru C(5) 0.1(2) . . . . yes
C(4) C(5) C(6) C(7) -177.3(3) . . . . yes
C(5) Ru P(1) C(14) 44.9(1) . . . . yes
C(5) Ru P(1) C(21) -80.6(1) . . . . yes
C(5) Ru P(1) C(28) 164.5(1) . . . . yes
C(5) Ru P(2) C(35) 56.6(1) . . . . yes
C(5) Ru P(2) C(42) 177.0(1) . . . . yes
C(5) Ru P(2) C(49) -67.6(1) . . . . yes
C(5) C(6) C(7) C(8) 23.7(5) . . . . yes
C(5) C(6) C(7) C(12) -158.3(3) . . . . yes
C(6) C(7) C(8) C(9) 177.5(3) . . . . yes
C(6) C(7) C(12) C(11) -178.6(3) . . . . yes
C(7) C(8) C(9) C(10) 0.0(5) . . . . yes
C(7) C(12) C(11) C(10) 2.2(6) . . . . yes
C(8) C(7) C(12) C(11) -0.5(5) . . . . yes
C(8) C(9) C(10) C(11) 1.6(5) . . . . yes
C(8) C(9) C(10) C(13) -178.0(3) . . . . yes
C(9) C(8) C(7) C(12) -0.6(4) . . . . yes
C(9) C(10) C(11) C(12) -2.7(6) . . . . yes
C(12) C(11) C(10) C(13) 176.9(4) . . . . yes
C(14) P(1) C(21) C(22) 8.9(3) . . . . yes
C(14) P(1) C(21) C(26) -178.7(2) . . . . yes
C(14) P(1) C(28) C(29) -68.9(3) . . . . yes
C(14) P(1) C(28) C(33) 112.5(3) . . . . yes
C(14) C(15) C(16) C(17) 0.5(5) . . . . yes
C(14) C(19) C(18) C(17) -1.9(5) . . . . yes
C(15) C(14) P(1) C(21) -135.8(2) . . . . yes
C(15) C(14) P(1) C(28) -30.8(3) . . . . yes
C(15) C(14) C(19) C(18) 0.8(4) . . . . yes
C(15) C(16) C(17) C(18) -1.6(5) . . . . yes
C(15) C(16) C(17) C(20) 177.4(3) . . . . yes
C(16) C(15) C(14) C(19) -0.1(4) . . . . yes
C(16) C(17) C(18) C(19) 2.3(5) . . . . yes
C(19) C(14) P(1) C(21) 52.3(3) . . . . yes
C(19) C(14) P(1) C(28) 157.4(2) . . . . yes
C(19) C(18) C(17) C(20) -176.7(3) . . . . yes
C(21) P(1) C(28) C(29) 41.6(3) . . . . yes
C(21) P(1) C(28) C(33) -137.1(3) . . . . yes
C(21) C(22) C(23) C(24) 0.2(6) . . . . yes
C(21) C(26) C(25) C(24) 0.2(5) . . . . yes
C(22) C(21) P(1) C(28) -99.7(3) . . . . yes
C(22) C(21) C(26) C(25) 0.6(5) . . . . yes
C(22) C(23) C(24) C(25) 0.6(6) . . . . yes
C(22) C(23) C(24) C(27) 179.6(4) . . . . yes
C(23) C(22) C(21) C(26) -0.8(5) . . . . yes
C(23) C(24) C(25) C(26) -0.8(5) . . . . yes
C(26) C(21) P(1) C(28) 72.7(2) . . . . yes
C(26) C(25) C(24) C(27) -179.9(3) . . . . yes
C(28) C(29) C(30) C(31) 0.3(6) . . . . yes
C(28) C(33) C(32) C(31) 1.4(5) . . . . yes
C(29) C(28) C(33) C(32) -2.0(5) . . . . yes
C(29) C(30) C(31) C(32) -0.8(6) . . . . yes
C(29) C(30) C(31) C(34) 179.5(4) . . . . yes
C(30) C(29) C(28) C(33) 1.1(5) . . . . yes
C(30) C(31) C(32) C(33) 0.0(5) . . . . yes
C(33) C(32) C(31) C(34) 179.6(3) . . . . yes
C(35) P(2) C(42) C(43) -12.8(3) . . . . yes
C(35) P(2) C(42) C(47) 172.7(2) . . . . yes
C(35) P(2) C(49) C(50) 64.0(3) . . . . yes
C(35) P(2) C(49) C(54) -120.4(3) . . . . yes
C(35) C(36) C(37) C(38) 0.2(5) . . . . yes
C(35) C(40) C(39) C(38) 1.0(5) . . . . yes
C(36) C(35) P(2) C(42) 135.1(2) . . . . yes
C(36) C(35) P(2) C(49) 30.1(3) . . . . yes
C(36) C(35) C(40) C(39) -2.7(4) . . . . yes
C(36) C(37) C(38) C(39) -1.9(5) . . . . yes
C(36) C(37) C(38) C(41) 177.2(3) . . . . yes
C(37) C(36) C(35) C(40) 2.2(4) . . . . yes
C(37) C(38) C(39) C(40) 1.3(5) . . . . yes
C(40) C(35) P(2) C(42) -51.1(3) . . . . yes
C(40) C(35) P(2) C(49) -156.1(2) . . . . yes
C(40) C(39) C(38) C(41) -177.8(3) . . . . yes
C(42) P(2) C(49) C(50) -46.1(3) . . . . yes
C(42) P(2) C(49) C(54) 129.6(3) . . . . yes
C(42) C(43) C(44) C(45) 0.4(6) . . . . yes
C(42) C(47) C(46) C(45) 0.9(5) . . . . yes
C(43) C(42) P(2) C(49) 94.7(3) . . . . yes
C(43) C(42) C(47) C(46) 0.5(5) . . . . yes
C(43) C(44) C(45) C(46) 1.0(6) . . . . yes
C(43) C(44) C(45) C(48) -178.2(4) . . . . yes
C(44) C(43) C(42) C(47) -1.1(5) . . . . yes
C(44) C(45) C(46) C(47) -1.6(5) . . . . yes
C(47) C(42) P(2) C(49) -79.8(2) . . . . yes
C(47) C(46) C(45) C(48) 177.5(3) . . . . yes
C(49) C(50) C(51) C(52) -0.6(5) . . . . yes
C(49) C(54) C(53) C(52) 1.6(5) . . . . yes
C(50) C(49) C(54) C(53) 1.0(5) . . . . yes
C(50) C(51) C(52) C(53) 3.1(5) . . . . yes
C(50) C(51) C(52) C(55) -175.7(3) . . . . yes
C(51) C(50) C(49) C(54) -1.5(5) . . . . yes
C(51) C(52) C(53) C(54) -3.6(5) . . . . yes
C(54) C(53) C(52) C(55) 175.1(3) . . . . yes
C(54) C(53) C(52) C(55) 175.1(3) . . . . yes
